data_4001949
loop_
_publ_author_name
'Kuo, Shu-Ming'
'Chang, Yu-Ming'
'Chung, In'
'Jang, Joon-Ik'
'Her, Bo-Hsian'
'Yang, Siao-Han'
'Ketterson, John B.'
'Kanatzidis, Mercouri G.'
'Hsu, Kuei-Fang'

_publ_section_title
;
 New Metal Chalcogenides Ba4CuGa5Q12(Q = S, Se) Displaying Strong Infrared
 Nonlinear Optical Response
;
_journal_issue 12
_journal_name_full 'Chemistry of Materials'
_journal_page_first 2427
_journal_paper_doi 10.1021/cm400311v
_journal_volume 25
_journal_year 2013
_chemical_formula_moiety Ba4CuGa5Se12
_chemical_formula_sum 'Ba Cu0.25 Ga1.25 Se3'
_chemical_formula_weight 477.26
_space_group_IT_number 114
_symmetry_cell_setting tetragonal
_symmetry_space_group_name_Hall 'P -4 2n'
_symmetry_space_group_name_H-M 'P -4 21 c'
_atom_sites_solution_primary direct
_atom_sites_solution_secondary difmap
_audit_creation_method SHELXL-97
_cell_angle_alpha 90.00
_cell_angle_beta 90.00
_cell_angle_gamma 90.00
_cell_formula_units_Z 8
_cell_length_a 13.5975(14)
_cell_length_b 13.5975(14)
_cell_length_c 6.5266(13)
_cell_measurement_temperature 294(2)
_cell_volume 1206.7(3)
_computing_cell_refinement 'Bruker APEX2'
_computing_data_collection 'Bruker APEX2'
_computing_data_reduction 'Bruker APEX2'
_computing_structure_refinement 'SHELXL-97 (Sheldrick, 1997)'
_computing_structure_solution 'SHELXS-97 (Sheldrick, 1990)'
_diffrn_ambient_temperature 294(2)
_diffrn_measured_fraction_theta_full 0.992
_diffrn_measured_fraction_theta_max 0.992
_diffrn_measurement_device_type 'CCD area detector'
_diffrn_measurement_method 'phi and omega scans'
_diffrn_radiation_monochromator graphite
_diffrn_radiation_source 'fine-focus sealed tube'
_diffrn_radiation_type MoK\a
_diffrn_radiation_wavelength 0.71073
_diffrn_reflns_av_R_equivalents 0.0443
_diffrn_reflns_av_sigmaI/netI 0.0258
_diffrn_reflns_limit_h_max 18
_diffrn_reflns_limit_h_min -18
_diffrn_reflns_limit_k_max 17
_diffrn_reflns_limit_k_min -18
_diffrn_reflns_limit_l_max 8
_diffrn_reflns_limit_l_min -8
_diffrn_reflns_number 13773
_diffrn_reflns_theta_full 28.28
_diffrn_reflns_theta_max 28.28
_diffrn_reflns_theta_min 2.12
_exptl_absorpt_coefficient_mu 30.844
_exptl_absorpt_correction_T_max 0.8447
_exptl_absorpt_correction_T_min 0.3250
_exptl_absorpt_correction_type multi-scan
_exptl_absorpt_process_details SADABS
_exptl_crystal_colour yellow
_exptl_crystal_density_diffrn 5.254
_exptl_crystal_density_method 'not measured'
_exptl_crystal_description needle
_exptl_crystal_F_000 1632
_exptl_crystal_size_max 0.15
_exptl_crystal_size_mid 0.01
_exptl_crystal_size_min 0.01
_refine_diff_density_max 2.222
_refine_diff_density_min -1.019
_refine_diff_density_rms 0.281
_refine_ls_abs_structure_details 'Flack H D (1983), Acta Cryst. A39, 876-881'
_refine_ls_abs_structure_Flack 0.06(3)
_refine_ls_extinction_coef 0.00077(13)
_refine_ls_extinction_expression Fc^*^=kFc[1+0.001xFc^2^\l^3^/sin(2\q)]^-1/4^
_refine_ls_extinction_method SHELXL
_refine_ls_goodness_of_fit_ref 1.138
_refine_ls_matrix_type full
_refine_ls_number_parameters 54
_refine_ls_number_reflns 1477
_refine_ls_number_restraints 0
_refine_ls_restrained_S_all 1.138
_refine_ls_R_factor_all 0.0278
_refine_ls_R_factor_gt 0.0264
_refine_ls_shift/su_max 0.000
_refine_ls_shift/su_mean 0.000
_refine_ls_structure_factor_coef Fsqd
_refine_ls_weighting_details 'calc w=1/[\s^2^(Fo^2^)+(0.0342P)^2^+6.1343P] where P=(Fo^2^+2Fc^2^)/3'
_refine_ls_weighting_scheme calc
_refine_ls_wR_factor_gt 0.0665
_refine_ls_wR_factor_ref 0.0673
_reflns_number_gt 1435
_reflns_number_total 1477
_reflns_threshold_expression >2sigma(I)
_cod_data_source_file cm400311v_si_003.cif
_cod_data_source_block compound3
_cod_original_sg_symbol_H-M P-42(1)c
_cod_database_code 4001949

loop_
_symmetry_equiv_pos_as_xyz
'x, y, z'
'-x, -y, z'
'y, -x, -z'
'-y, x, -z'
'-x+1/2, y+1/2, -z+1/2'
'x+1/2, -y+1/2, -z+1/2'
'-y+1/2, -x+1/2, z+1/2'
'y+1/2, x+1/2, z+1/2'

loop_
_atom_site_label
_atom_site_type_symbol
_atom_site_fract_x
_atom_site_fract_y
_atom_site_fract_z
_atom_site_U_iso_or_equiv
_atom_site_adp_type
_atom_site_occupancy
_atom_site_symmetry_multiplicity
_atom_site_calc_flag
_atom_site_refinement_flags
Ba1 Ba 0.21300(4) 0.52769(4) 0.45598(9) 0.02391(14) Uani 1 1 d .
Ga1 Ga 0.13779(6) 0.24555(6) 0.44539(15) 0.01298(19) Uani 1 1 d .
Ga2 Ga 0.0000 0.0000 0.5000 0.0105(3) Uani 1 4 d S
Cu1 Cu 0.0000 0.5000 0.7067(4) 0.0087(5) Uani 0.50 2 d SP
Se1 Se 0.00505(6) 0.36174(6) 0.45924(14) 0.01732(18) Uani 1 1 d .
Se2 Se 0.08111(6) 0.10563(5) 0.25881(12) 0.01397(17) Uani 1 1 d .
Se3 Se 0.28667(6) 0.30748(6) 0.28784(13) 0.01600(18) Uani 1 1 d .

loop_
_atom_site_aniso_label
_atom_site_aniso_U_11
_atom_site_aniso_U_22
_atom_site_aniso_U_33
_atom_site_aniso_U_23
_atom_site_aniso_U_13
_atom_site_aniso_U_12
Ba1 0.0241(3) 0.0250(3) 0.0226(3) -0.0060(2) 0.0013(2) 0.0010(2)
Ga1 0.0136(4) 0.0128(4) 0.0125(4) -0.0001(3) -0.0001(3) -0.0001(3)
Ga2 0.0105(4) 0.0105(4) 0.0105(8) 0.000 0.000 0.000
Cu1 0.0069(11) 0.0074(11) 0.0118(11) 0.000 0.000 -0.0013(8)
Se1 0.0199(4) 0.0154(4) 0.0167(4) -0.0012(3) -0.0012(4) 0.0061(3)
Se2 0.0183(4) 0.0115(4) 0.0121(4) -0.0003(3) 0.0016(3) -0.0030(3)
Se3 0.0110(3) 0.0251(4) 0.0119(4) 0.0042(3) -0.0012(3) -0.0007(3)

loop_
_atom_type_symbol
_atom_type_description
_atom_type_scat_dispersion_real
_atom_type_scat_dispersion_imag
_atom_type_scat_source
Se Se -0.0929 2.2259 'International Tables Vol C Tables 4.2.6.8 and 6.1.1.4'
Cu Cu 0.3201 1.2651 'International Tables Vol C Tables 4.2.6.8 and 6.1.1.4'
Ga Ga 0.2307 1.6083 'International Tables Vol C Tables 4.2.6.8 and 6.1.1.4'
Ba Ba -0.3244 2.2819 'International Tables Vol C Tables 4.2.6.8 and 6.1.1.4'

loop_
_geom_angle_atom_site_label_1
_geom_angle_atom_site_label_2
_geom_angle_atom_site_label_3
_geom_angle
_geom_angle_site_symmetry_1
_geom_angle_site_symmetry_3
Se3 Ba1 Se2 68.82(2) 3_566 5
Se3 Ba1 Se1 89.89(3) 3_566 2_565
Se2 Ba1 Se1 127.81(3) 5 2_565
Se3 Ba1 Se3 137.50(3) 3_566 .
Se2 Ba1 Se3 83.92(2) 5 .
Se1 Ba1 Se3 132.42(3) 2_565 .
Se3 Ba1 Cu1 132.24(3) 3_566 7_554
Se2 Ba1 Cu1 124.29(5) 5 7_554
Se1 Ba1 Cu1 44.06(3) 2_565 7_554
Se3 Ba1 Cu1 89.94(2) . 7_554
Se3 Ba1 Cu1 100.12(4) 3_566 .
Se2 Ba1 Cu1 167.44(2) 5 .
Se1 Ba1 Cu1 43.63(3) 2_565 .
Se3 Ba1 Cu1 108.60(2) . .
Cu1 Ba1 Cu1 58.381(14) 7_554 .
Se3 Ba1 Se1 134.15(3) 3_566 7_554
Se2 Ba1 Se1 83.78(3) 5 7_554
Se1 Ba1 Se1 78.48(2) 2_565 7_554
Se3 Ba1 Se1 70.24(2) . 7_554
Cu1 Ba1 Se1 42.94(4) 7_554 7_554
Cu1 Ba1 Se1 101.03(5) . 7_554
Se3 Ba1 Se1 74.42(3) 3_566 7
Se2 Ba1 Se1 133.73(3) 5 7
Se1 Ba1 Se1 77.91(2) 2_565 7
Se3 Ba1 Se1 106.49(3) . 7
Cu1 Ba1 Se1 101.11(5) 7_554 7
Cu1 Ba1 Se1 43.02(4) . 7
Se1 Ba1 Se1 142.44(3) 7_554 7
Se3 Ba1 Se2 76.20(2) 3_566 7
Se2 Ba1 Se2 77.15(3) 5 7
Se1 Ba1 Se2 144.93(3) 2_565 7
Se3 Ba1 Se2 66.07(2) . 7
Cu1 Ba1 Se2 147.15(3) 7_554 7
Cu1 Ba1 Se2 106.67(4) . 7
Se1 Ba1 Se2 133.66(3) 7_554 7
Se1 Ba1 Se2 67.43(2) 7 7
Se3 Ba1 Se1 141.35(3) 3_566 .
Se2 Ba1 Se1 149.82(3) 5 .
Se1 Ba1 Se1 65.48(2) 2_565 .
Se3 Ba1 Se1 71.18(2) . .
Cu1 Ba1 Se1 41.88(3) 7_554 .
Cu1 Ba1 Se1 41.48(3) . .
Se1 Ba1 Se1 72.10(2) 7_554 .
Se1 Ba1 Se1 71.65(2) 7 .
Se2 Ba1 Se1 106.54(2) 7 .
Se3 Ba1 Ba1 98.44(2) 3_566 8_454
Se2 Ba1 Ba1 89.316(17) 5 8_454
Se1 Ba1 Ba1 45.84(2) 2_565 8_454
Se3 Ba1 Ba1 113.684(19) . 8_454
Cu1 Ba1 Ba1 43.80(2) 7_554 8_454
Cu1 Ba1 Ba1 86.42(4) . 8_454
Se1 Ba1 Ba1 43.456(15) 7_554 8_454
Se1 Ba1 Ba1 123.64(2) 7 8_454
Se2 Ba1 Ba1 166.445(17) 7 8_454
Se1 Ba1 Ba1 85.506(16) . 8_454
Se3 Ba1 Ba1 57.326(18) 3_566 8_455
Se2 Ba1 Ba1 124.118(16) 5 8_455
Se1 Ba1 Ba1 45.15(2) 2_565 8_455
Se3 Ba1 Ba1 147.685(18) . 8_455
Cu1 Ba1 Ba1 86.31(4) 7_554 8_455
Cu1 Ba1 Ba1 43.73(2) . 8_455
Se1 Ba1 Ba1 123.51(2) 7_554 8_455
Se1 Ba1 Ba1 43.468(15) 7 8_455
Se2 Ba1 Ba1 101.95(2) 7 8_455
Se1 Ba1 Ba1 85.050(16) . 8_455
Ba1 Ba1 Ba1 84.97(2) 8_454 8_455
Se2 Ga1 Se1 107.52(4) . .
Se2 Ga1 Se3 115.50(4) . 7
Se1 Ga1 Se3 108.59(5) . 7
Se2 Ga1 Se3 109.30(5) . .
Se1 Ga1 Se3 114.57(4) . .
Se3 Ga1 Se3 101.54(4) 7 .
Se2 Ga2 Se2 115.49(2) 2 3_556
Se2 Ga2 Se2 115.49(2) 2 4_556
Se2 Ga2 Se2 98.00(4) 3_556 4_556
Se2 Ga2 Se2 98.00(4) 2 .
Se2 Ga2 Se2 115.49(2) 3_556 .
Se2 Ga2 Se2 115.49(2) 4_556 .
Se1 Cu1 Se1 98.71(10) . 2_565
Se1 Cu1 Se1 112.81(3) . 7
Se1 Cu1 Se1 118.09(4) 2_565 7
Se1 Cu1 Se1 118.09(4) . 8_455
Se1 Cu1 Se1 112.81(3) 2_565 8_455
Se1 Cu1 Se1 97.55(10) 7 8_455
Se1 Cu1 Ba1 166.11(8) . 8_455
Se1 Cu1 Ba1 70.32(3) 2_565 8_455
Se1 Cu1 Ba1 67.57(5) 7 8_455
Se1 Cu1 Ba1 74.94(5) 8_455 8_455
Se1 Cu1 Ba1 70.32(3) . 7
Se1 Cu1 Ba1 166.11(8) 2_565 7
Se1 Cu1 Ba1 74.94(5) 7 7
Se1 Cu1 Ba1 67.57(5) 8_455 7
Ba1 Cu1 Ba1 121.76(8) 8_455 7
Se1 Cu1 Ba1 67.68(4) . 2_565
Se1 Cu1 Ba1 75.11(5) 2_565 2_565
Se1 Cu1 Ba1 165.76(7) 7 2_565
Se1 Cu1 Ba1 71.03(3) 8_455 2_565
Ba1 Cu1 Ba1 115.641(18) 8_455 2_565
Ba1 Cu1 Ba1 92.464(18) 7 2_565
Se1 Cu1 Ba1 75.11(5) . .
Se1 Cu1 Ba1 67.68(4) 2_565 .
Se1 Cu1 Ba1 71.03(3) 7 .
Se1 Cu1 Ba1 165.76(7) 8_455 .
Ba1 Cu1 Ba1 92.464(18) 8_455 .
Ba1 Cu1 Ba1 115.641(18) 7 .
Ba1 Cu1 Ba1 121.48(8) 2_565 .
Ga1 Se1 Cu1 122.98(5) . .
Ga1 Se1 Cu1 119.37(5) . 7_554
Cu1 Se1 Cu1 81.87(3) . 7_554
Ga1 Se1 Ba1 165.48(4) . 2_565
Cu1 Se1 Ba1 68.69(3) . 2_565
Cu1 Se1 Ba1 68.37(3) 7_554 2_565
Ga1 Se1 Ba1 86.45(3) . 7
Cu1 Se1 Ba1 66.73(5) . 7
Cu1 Se1 Ba1 147.44(6) 7_554 7
Ba1 Se1 Ba1 91.39(3) 2_565 7
Ga1 Se1 Ba1 82.41(3) . 7_554
Cu1 Se1 Ba1 146.70(6) . 7_554
Cu1 Se1 Ba1 65.95(5) 7_554 7_554
Ba1 Se1 Ba1 90.69(3) 2_565 7_554
Ba1 Se1 Ba1 142.44(3) 7 7_554
Ga1 Se1 Ba1 79.78(3) . .
Cu1 Se1 Ba1 63.42(3) . .
Cu1 Se1 Ba1 63.18(3) 7_554 .
Ba1 Se1 Ba1 114.52(2) 2_565 .
Ba1 Se1 Ba1 106.98(3) 7 .
Ba1 Se1 Ba1 106.12(3) 7_554 .
Ga1 Se2 Ga2 106.91(4) . .
Ga1 Se2 Ba1 101.45(3) . 5_545
Ga2 Se2 Ba1 118.40(3) . 5_545
Ga1 Se2 Ba1 82.10(3) . 7_554
Ga2 Se2 Ba1 126.85(3) . 7_554
Ba1 Se2 Ba1 110.21(2) 5_545 7_554
Ga1 Se3 Ga1 110.56(4) 7_554 .
Ga1 Se3 Ba1 137.38(4) 7_554 4_656
Ga1 Se3 Ba1 106.85(4) . 4_656
Ga1 Se3 Ba1 88.46(3) 7_554 .
Ga1 Se3 Ba1 85.50(3) . .
Ba1 Se3 Ba1 114.39(3) 4_656 .

loop_
_geom_bond_atom_site_label_1
_geom_bond_atom_site_label_2
_geom_bond_distance
_geom_bond_site_symmetry_2
Ba1 Se3 3.2890(10) 3_566
Ba1 Se2 3.3055(11) 5
Ba1 Se1 3.3243(10) 2_565
Ba1 Se3 3.3428(11) .
Ba1 Cu1 3.3433(15) 7_554
Ba1 Cu1 3.3477(15) .
Ba1 Se1 3.4266(12) 7_554
Ba1 Se1 3.4669(12) 7
Ba1 Se2 3.4896(10) 7
Ba1 Se1 3.6177(11) .
Ba1 Ba1 4.8319(10) 8_454
Ba1 Ba1 4.8319(10) 8_455
Ga1 Se2 2.3868(12) .
Ga1 Se1 2.4005(12) .
Ga1 Se3 2.3961(13) 7
Ga1 Se3 2.4217(12) .
Ga2 Se2 2.3995(8) 2
Ga2 Se2 2.3995(8) 3_556
Ga2 Se2 2.3995(8) 4_556
Ga2 Se2 2.3995(8) .
Cu1 Se1 2.479(2) .
Cu1 Se1 2.479(2) 2_565
Cu1 Se1 2.501(2) 7
Cu1 Se1 2.501(2) 8_455
Cu1 Ba1 3.3433(14) 8_455
Cu1 Ba1 3.3433(14) 7
Cu1 Ba1 3.3477(15) 2_565
Se1 Cu1 2.501(2) 7_554
Se1 Ba1 3.3243(10) 2_565
Se1 Ba1 3.4266(12) 7
Se1 Ba1 3.4669(12) 7_554
Se2 Ba1 3.3055(11) 5_545
Se2 Ba1 3.4896(10) 7_554
Se3 Ga1 2.3961(13) 7_554
Se3 Ba1 3.2890(10) 4_656
